data_2240610
loop_
_publ_author_name
'Silvino, Alexandre C.'
'Torres, Juliana M.'

_publ_section_title
;
 Crystal structure of 1,2-bis[(2-<i>tert</i>-butylphenyl)imino]ethane
;
_journal_coeditor_code BG2548
_journal_issue 6
_journal_name_full 'Acta Crystallographica Section E'
_journal_page_first o385
_journal_page_last o386
_journal_paper_doi 10.1107/S2056989015008610
_journal_volume 71
_journal_year 2015
_chemical_formula_iupac 'C22 H28 N2'
_chemical_formula_moiety 'C22 H28 N2'
_chemical_formula_sum 'C22 H28 N2'
_chemical_formula_weight 320.46
_chemical_name_common
;
1,2-Bis[(2-<i>tert</i>-butylphenyl)imino]ethane
;
_chemical_name_systematic 2-<i>tert</i>-Butyl-<i>N</i>-{2-[(2-<i>tert</i>-butylphenyl)imino]ethylidene}aniline
_space_group_IT_number 14
_symmetry_cell_setting monoclinic
_symmetry_space_group_name_Hall '-P 2yn'
_symmetry_space_group_name_H-M 'P 1 21/n 1'
_atom_sites_solution_hydrogens geom
_audit_creation_method 'WinGX routine CIF_UPDATE'
_cell_angle_alpha 90
_cell_angle_beta 95.22(3)
_cell_angle_gamma 90
_cell_formula_units_Z 2
_cell_length_a 12.333(3)
_cell_length_b 6.4740(13)
_cell_length_c 12.519(3)
_cell_measurement_reflns_used 21498
_cell_measurement_temperature 293(2)
_cell_measurement_theta_max 25.348
_cell_measurement_theta_min 3.546
_cell_volume 995.4(4)
_computing_cell_refinement
;
DIRAX/LSQ (Duisenberg, 1992)
;
_computing_data_collection
;
COLLECT (Nonius, 2004)
;
_computing_data_reduction
;
EvalCCD (Duisenberg <i>et al.</i>,  2003)
;
_computing_molecular_graphics
;
ORTEP-3 for Windows (Farrugia, 2012)
;
_computing_publication_material
;
WinGX (Farrugia, 2012)
;
_computing_structure_refinement
;
SHELXL97 (Sheldrick, 2008)
;
_computing_structure_solution
;
SHELXS97 (Sheldrick, 2008)
;
_diffrn_ambient_temperature 293(2)
_diffrn_detector_area_resol_mean 9
_diffrn_measured_fraction_theta_full 0.998
_diffrn_measured_fraction_theta_max 0.998
_diffrn_measurement_device_type 'Nonius KappaCCD'
_diffrn_measurement_method CCD
_diffrn_radiation_monochromator 'horizonally mounted graphite crystal'
_diffrn_radiation_type MoK\a
_diffrn_radiation_wavelength 0.71073
_diffrn_reflns_av_R_equivalents 0.0715
_diffrn_reflns_limit_h_max 14
_diffrn_reflns_limit_h_min -14
_diffrn_reflns_limit_k_max 7
_diffrn_reflns_limit_k_min -7
_diffrn_reflns_limit_l_max 15
_diffrn_reflns_limit_l_min -15
_diffrn_reflns_number 21498
_diffrn_reflns_theta_full 25.242
_diffrn_reflns_theta_max 25.348
_diffrn_reflns_theta_min 3.546
_exptl_absorpt_coefficient_mu 0.062
_exptl_absorpt_correction_type none
_exptl_absorpt_process_details none
_exptl_crystal_colour yellow
_exptl_crystal_density_diffrn 1.069
_exptl_crystal_description plate
_exptl_crystal_F_000 348
_exptl_crystal_size_max 0.3
_exptl_crystal_size_mid 0.17
_exptl_crystal_size_min 0.07
_refine_diff_density_max 0.129
_refine_diff_density_min -0.149
_refine_ls_goodness_of_fit_ref 1.064
_refine_ls_hydrogen_treatment constr
_refine_ls_matrix_type full
_refine_ls_number_parameters 109
_refine_ls_number_reflns 1811
_refine_ls_number_restraints 0
_refine_ls_restrained_S_all 1.064
_refine_ls_R_factor_all 0.0756
_refine_ls_R_factor_gt 0.049
_refine_ls_shift/su_max 0
_refine_ls_shift/su_mean 0
_refine_ls_structure_factor_coef Fsqd
_refine_ls_weighting_details 'w=1/[\s^2^(Fo^2^)+(0.0452P)^2^+0.2479P] where P=(Fo^2^+2Fc^2^)/3'
_refine_ls_weighting_scheme calc
_refine_ls_wR_factor_ref 0.1192
_reflns_number_gt 1284
_reflns_number_total 1811
_reflns_threshold_expression I>2\s(I)
_cod_data_source_file bg2548sup1.cif
_cod_data_source_block I
_cod_original_cell_volume 995.5(3)
_cod_original_sg_symbol_H-M 'P 21/n'
_cod_database_code 2240610
_cod_database_fobs_code 2240610

loop_
_space_group_symop_operation_xyz
'x, y, z'
'-x+1/2, y+1/2, -z+1/2'
'-x, -y, -z'
'x-1/2, -y-1/2, z-1/2'

loop_
_atom_site_type_symbol
_atom_site_label
_atom_site_fract_x
_atom_site_fract_y
_atom_site_fract_z
_atom_site_U_iso_or_equiv
_atom_site_adp_type
_atom_site_calc_flag
_atom_site_occupancy
N N1 0.46712(12) 0.1526(2) 0.10801(11) 0.0485(4) Uani d 1
C C1 0.47499(15) 0.0981(3) 0.01174(14) 0.0520(5) Uani d 1
H H1 0.4486 0.1842 -0.0442 0.062 Uiso calc 1
C C2 0.41192(14) 0.3400(3) 0.12810(12) 0.0440(4) Uani d 1
C C3 0.31398(16) 0.3836(3) 0.06876(15) 0.0622(6) Uani d 1
H H3 0.2873 0.292 0.0155 0.075 Uiso calc 1
C C4 0.25541(18) 0.5595(4) 0.08691(17) 0.0736(7) Uani d 1
H H4 0.19 0.587 0.0465 0.088 Uiso calc 1
C C5 0.29551(17) 0.6930(3) 0.16573(18) 0.0694(6) Uani d 1
H H5 0.2576 0.8134 0.1783 0.083 Uiso calc 1
C C6 0.39173(16) 0.6496(3) 0.22646(15) 0.0559(5) Uani d 1
H H6 0.4171 0.7428 0.2795 0.067 Uiso calc 1
C C7 0.45274(13) 0.4721(2) 0.21188(13) 0.0413(4) Uani d 1
C C8 0.55778(14) 0.4249(3) 0.28333(14) 0.0476(4) Uani d 1
C C9 0.58580(19) 0.5962(4) 0.36621(18) 0.0777(7) Uani d 1
H H9A 0.5955 0.7244 0.3298 0.117 Uiso calc 1
H H9B 0.6518 0.5612 0.409 0.117 Uiso calc 1
H H9C 0.5276 0.6101 0.4117 0.117 Uiso calc 1
C C10 0.65538(15) 0.4063(4) 0.21568(17) 0.0701(6) Uani d 1
H H10A 0.6639 0.533 0.1775 0.105 Uiso calc 1
H H10B 0.6429 0.295 0.1654 0.105 Uiso calc 1
H H10C 0.7203 0.3791 0.2619 0.105 Uiso calc 1
C C11 0.54410(18) 0.2230(3) 0.34482(16) 0.0684(6) Uani d 1
H H11A 0.4834 0.2354 0.3872 0.103 Uiso calc 1
H H11B 0.6091 0.1959 0.3909 0.103 Uiso calc 1
H H11C 0.5313 0.1113 0.2948 0.103 Uiso calc 1

loop_
_atom_site_aniso_label
_atom_site_aniso_U_11
_atom_site_aniso_U_22
_atom_site_aniso_U_33
_atom_site_aniso_U_12
_atom_site_aniso_U_13
_atom_site_aniso_U_23
N1 0.0604(9) 0.0429(9) 0.0420(8) 0.0096(7) 0.0034(7) -0.0089(7)
C1 0.0685(12) 0.0456(10) 0.0416(10) 0.0134(9) 0.0028(8) -0.0051(8)
C2 0.0546(10) 0.0405(10) 0.0380(9) 0.0103(8) 0.0092(7) -0.0021(7)
C3 0.0662(13) 0.0709(14) 0.0482(11) 0.0188(11) -0.0016(9) -0.0108(10)
C4 0.0681(14) 0.0872(17) 0.0650(13) 0.0346(13) 0.0029(11) 0.0000(12)
C5 0.0734(14) 0.0550(13) 0.0827(15) 0.0288(11) 0.0235(12) 0.0000(11)
C6 0.0639(12) 0.0415(11) 0.0650(12) 0.0040(9) 0.0201(10) -0.0096(9)
C7 0.0496(10) 0.0348(9) 0.0417(9) -0.0007(8) 0.0171(7) -0.0024(7)
C8 0.0514(10) 0.0432(10) 0.0489(10) -0.0055(8) 0.0089(8) -0.0081(8)
C9 0.0799(15) 0.0730(15) 0.0787(15) -0.0088(12) -0.0013(12) -0.0280(12)
C10 0.0513(11) 0.0795(16) 0.0811(15) 0.0017(11) 0.0144(10) -0.0068(12)
C11 0.0809(14) 0.0659(14) 0.0554(12) -0.0091(12) -0.0105(10) 0.0094(10)

loop_
_atom_type_symbol
_atom_type_description
_atom_type_scat_dispersion_real
_atom_type_scat_dispersion_imag
_atom_type_scat_source
C C 0.0033 0.0016 'International Tables Vol C Tables 4.2.6.8 and 6.1.1.4'
N N 0.0061 0.0033 'International Tables Vol C Tables 4.2.6.8 and 6.1.1.4'
H H 0 0 'International Tables Vol C Tables 4.2.6.8 and 6.1.1.4'

loop_
_geom_angle_atom_site_label_1
_geom_angle_atom_site_label_2
_geom_angle_atom_site_label_3
_geom_angle_site_symmetry_1
_geom_angle_site_symmetry_3
_geom_angle
C1 N1 C2 . . 118.93(15)
N1 C1 C1 . 3_655 120.4(2)
N1 C1 H1 . . 119.8
C1 C1 H1 3_655 . 119.8
C3 C2 C7 . . 120.59(16)
C3 C2 N1 . . 119.03(15)
C7 C2 N1 . . 120.24(15)
C4 C3 C2 . . 121.56(19)
C4 C3 H3 . . 119.2
C2 C3 H3 . . 119.2
C5 C4 C3 . . 118.67(19)
C5 C4 H4 . . 120.7
C3 C4 H4 . . 120.7
C4 C5 C6 . . 120.33(19)
C4 C5 H5 . . 119.8
C6 C5 H5 . . 119.8
C5 C6 C7 . . 122.91(18)
C5 C6 H6 . . 118.5
C7 C6 H6 . . 118.5
C6 C7 C2 . . 115.89(16)
C6 C7 C8 . . 121.60(15)
C2 C7 C8 . . 122.51(14)
C11 C8 C7 . . 109.64(14)
C11 C8 C9 . . 107.72(16)
C7 C8 C9 . . 112.06(15)
C11 C8 C10 . . 109.68(16)
C7 C8 C10 . . 110.83(14)
C9 C8 C10 . . 106.81(16)
C8 C9 H9A . . 109.5
C8 C9 H9B . . 109.5
H9A C9 H9B . . 109.5
C8 C9 H9C . . 109.5
H9A C9 H9C . . 109.5
H9B C9 H9C . . 109.5
C8 C10 H10A . . 109.5
C8 C10 H10B . . 109.5
H10A C10 H10B . . 109.5
C8 C10 H10C . . 109.5
H10A C10 H10C . . 109.5
H10B C10 H10C . . 109.5
C8 C11 H11A . . 109.5
C8 C11 H11B . . 109.5
H11A C11 H11B . . 109.5
C8 C11 H11C . . 109.5
H11A C11 H11C . . 109.5
H11B C11 H11C . . 109.5

loop_
_geom_bond_atom_site_label_1
_geom_bond_atom_site_label_2
_geom_bond_site_symmetry_2
_geom_bond_distance
N1 C1 . 1.268(2)
N1 C2 . 1.425(2)
C1 H1 . 0.93
C1 C1 3_655 1.454(3)
C2 C3 . 1.388(2)
C2 C7 . 1.410(2)
C3 C4 . 1.378(3)
C3 H3 . 0.93
C4 C5 . 1.370(3)
C5 H5 . 0.93
C4 H4 . 0.93
C5 C6 . 1.379(3)
C6 C7 . 1.395(2)
C6 H6 . 0.93
C7 C8 . 1.536(2)
C8 C9 . 1.537(2)
C9 H9A . 0.96
C9 H9B . 0.96
C9 H9C . 0.96
C8 C10 . 1.538(2)
C10 H10A . 0.96
C10 H10B . 0.96
C10 H10C . 0.96
C8 C11 . 1.534(3)
C11 H11A . 0.96
C11 H11B . 0.96
C11 H11C . 0.96

loop_
_geom_torsion_atom_site_label_1
_geom_torsion_atom_site_label_2
_geom_torsion_atom_site_label_3
_geom_torsion_atom_site_label_4
_geom_torsion_site_symmetry_4
_geom_torsion
C2 N1 C1 C1 3_655 -176.3(2)
C1 N1 C2 C3 . 44.2(2)
C1 N1 C2 C7 . -139.97(18)
C7 C2 C3 C4 . 2.2(3)
N1 C2 C3 C4 . 178.05(18)
C2 C3 C4 C5 . -0.1(3)
C3 C4 C5 C6 . -1.0(3)
C4 C5 C6 C7 . 0.1(3)
C5 C6 C7 C2 . 1.9(3)
C5 C6 C7 C8 . -178.02(17)
C3 C2 C7 C6 . -3.0(2)
N1 C2 C7 C6 . -178.76(15)
C3 C2 C7 C8 . 176.94(17)
N1 C2 C7 C8 . 1.2(2)
C6 C7 C8 C11 . 117.87(18)
C2 C7 C8 C11 . -62.0(2)
C6 C7 C8 C9 . -1.7(2)
C2 C7 C8 C9 . 178.39(16)
C6 C7 C8 C10 . -120.91(18)
C2 C7 C8 C10 . 59.2(2)
